data_7155102
loop_
_publ_author_name
'Karak, Milandip'
'Barbosa, Luiz C. A.'
'Acosta, Jaime A. M.'
'Sarotti, Ariel M.'
'Boukouvalas, John'

_publ_section_title
;
 Thermodynamically driven, syn-selective vinylogous aldol reaction of
 tetronamides.
;
_journal_issue 21
_journal_name_full 'Organic &amp; biomolecular chemistry'
_journal_page_first 4897
_journal_page_last 4907
_journal_paper_doi 10.1039/c6ob00895j
_journal_volume 14
_journal_year 2016
_chemical_formula_moiety 'C16 H13 Cl2 N O4'
_chemical_formula_sum 'C16 H13 Cl2 N O4'
_chemical_formula_weight 354.17
_space_group_crystal_system monoclinic
_space_group_IT_number 15
_space_group_name_Hall '-C 2yc'
_space_group_name_H-M_alt 'C 1 2/c 1'
_symmetry_space_group_name_Hall '-C 2yc'
_symmetry_space_group_name_H-M 'C 1 2/c 1'
_atom_sites_solution_hydrogens mixed
_audit_creation_method SHELXL-2014/6
_audit_update_record
;
2016-01-26 deposited with the CCDC.
2016-05-04 downloaded from the CCDC.
;
_cell_angle_alpha 90
_cell_angle_beta 93.6625(13)
_cell_angle_gamma 90
_cell_formula_units_Z 8
_cell_length_a 14.7051(13)
_cell_length_b 7.9191(7)
_cell_length_c 26.746(2)
_cell_measurement_reflns_used 7926
_cell_measurement_temperature 150(2)
_cell_measurement_theta_max 28.3
_cell_measurement_theta_min 2.8
_cell_volume 3108.2(5)
_computing_cell_refinement 'SAINT v8.34A (Bruker, 2013)'
_computing_data_collection 'SMART APEX II (Bruker, 2013)'
_computing_data_reduction 'SAINT v8.34A'
_computing_molecular_graphics 'SHELXTL (Bruker, 2013)'
_computing_publication_material SHELXTL
_computing_structure_refinement 'SHELXL-2014/6 (Sheldrick, 2014)'
_computing_structure_solution 'SHELXS-2014/6 (Sheldrick, 2014)'
_diffrn_ambient_temperature 150(2)
_diffrn_measured_fraction_theta_full 1.000
_diffrn_measured_fraction_theta_max 0.999
_diffrn_measurement_device_type 'Bruker APEX II CCD area detector'
_diffrn_measurement_method '\w scans'
_diffrn_radiation_type MoK\a
_diffrn_radiation_wavelength 0.71073
_diffrn_reflns_av_R_equivalents 0.0335
_diffrn_reflns_av_unetI/netI 0.0278
_diffrn_reflns_Laue_measured_fraction_full 1.000
_diffrn_reflns_Laue_measured_fraction_max 0.999
_diffrn_reflns_limit_h_max 19
_diffrn_reflns_limit_h_min -19
_diffrn_reflns_limit_k_max 10
_diffrn_reflns_limit_k_min -10
_diffrn_reflns_limit_l_max 35
_diffrn_reflns_limit_l_min -35
_diffrn_reflns_number 15967
_diffrn_reflns_point_group_measured_fraction_full 1.000
_diffrn_reflns_point_group_measured_fraction_max 0.999
_diffrn_reflns_theta_full 25.242
_diffrn_reflns_theta_max 28.280
_diffrn_reflns_theta_min 2.776
_diffrn_source 'Fine focused sealed X-Ray tube'
_exptl_absorpt_coefficient_mu 0.437
_exptl_absorpt_correction_T_max 0.974
_exptl_absorpt_correction_T_min 0.873
_exptl_absorpt_correction_type multi-scan
_exptl_absorpt_process_details 'SADABS-2014/3 (Bruker,2014)'
_exptl_crystal_colour colorless
_exptl_crystal_density_diffrn 1.514
_exptl_crystal_description plate
_exptl_crystal_F_000 1456
_exptl_crystal_size_max 0.480
_exptl_crystal_size_mid 0.260
_exptl_crystal_size_min 0.060
_refine_diff_density_max 0.315
_refine_diff_density_min -0.359
_refine_diff_density_rms 0.051
_refine_ls_extinction_method none
_refine_ls_goodness_of_fit_ref 1.050
_refine_ls_hydrogen_treatment mixed
_refine_ls_matrix_type full
_refine_ls_number_parameters 214
_refine_ls_number_reflns 3856
_refine_ls_number_restraints 0
_refine_ls_restrained_S_all 1.050
_refine_ls_R_factor_all 0.0441
_refine_ls_R_factor_gt 0.0334
_refine_ls_shift/su_max 0.001
_refine_ls_shift/su_mean 0.000
_refine_ls_structure_factor_coef Fsqd
_refine_ls_weighting_details 'w=1/[\s^2^(Fo^2^)+(0.0299P)^2^+3.2157P] where P=(Fo^2^+2Fc^2^)/3'
_refine_ls_weighting_scheme calc
_refine_ls_wR_factor_gt 0.0759
_refine_ls_wR_factor_ref 0.0816
_reflns_Friedel_coverage 0.000
_reflns_number_gt 3202
_reflns_number_total 3856
_reflns_threshold_expression 'I > 2\s(I)'
_cod_data_source_file c6ob00895j2.cif
_cod_data_source_block MK49B
_cod_depositor_comments 'Adding full bibliography for 7155102--7155103.cif.'
_cod_original_cell_volume 3108.3(5)
_cod_database_code 7155102
_shelx_space_group_comment
;
The symmetry employed for this shelxl refinement is uniquely defined
by the following loop, which should always be used as a source of
symmetry information in preference to the above space-group names.
They are only intended as comments.
;
_shelx_estimated_absorpt_t_min 0.818
_shelx_estimated_absorpt_t_max 0.974
_shelxl_version_number 2014/6

loop_
_space_group_symop_operation_xyz
'x, y, z'
'-x, y, -z+1/2'
'x+1/2, y+1/2, z'
'-x+1/2, y+1/2, -z+1/2'
'-x, -y, -z'
'x, -y, z-1/2'
'-x+1/2, -y+1/2, -z'
'x+1/2, -y+1/2, z-1/2'

loop_
_atom_site_label
_atom_site_type_symbol
_atom_site_fract_x
_atom_site_fract_y
_atom_site_fract_z
_atom_site_U_iso_or_equiv
_atom_site_adp_type
_atom_site_occupancy
_atom_site_site_symmetry_order
_atom_site_calc_flag
_atom_site_refinement_flags_posn
_atom_site_refinement_flags_adp
C1 C 0.93550(12) -0.2972(2) 0.46610(6) 0.0336(4) Uani 1 1 d . .
H1A H 0.9994 -0.3222 0.4760 0.050 Uiso 1 1 calc R U
H1B H 0.9325 -0.2083 0.4406 0.050 Uiso 1 1 calc R U
H1C H 0.9057 -0.3994 0.4524 0.050 Uiso 1 1 calc R U
C2 C 0.88754(10) -0.2384(2) 0.51131(6) 0.0241(3) Uani 1 1 d . .
C3 C 0.83685(11) -0.3486(2) 0.53893(6) 0.0270(3) Uani 1 1 d . .
H3 H 0.8328 -0.4642 0.5295 0.032 Uiso 1 1 calc R U
C4 C 0.79197(11) -0.29263(19) 0.58001(6) 0.0237(3) Uani 1 1 d . .
H4 H 0.7564 -0.3690 0.5980 0.028 Uiso 1 1 calc R U
C5 C 0.79925(10) -0.12488(18) 0.59476(5) 0.0190(3) Uani 1 1 d . .
C6 C 0.85093(10) -0.01308(19) 0.56814(5) 0.0216(3) Uani 1 1 d . .
H6 H 0.8573 0.1014 0.5784 0.026 Uiso 1 1 calc R U
C7 C 0.89306(10) -0.0707(2) 0.52642(6) 0.0234(3) Uani 1 1 d . .
H7 H 0.9266 0.0067 0.5077 0.028 Uiso 1 1 calc R U
N1 N 0.75819(9) -0.07262(16) 0.63911(5) 0.0200(3) Uani 1 1 d . .
H1N H 0.7586(12) -0.142(2) 0.6626(7) 0.027(5) Uiso 1 1 d . .
C8 C 0.72510(9) 0.08125(17) 0.64936(5) 0.0172(3) Uani 1 1 d . .
C9 C 0.69461(10) 0.21490(18) 0.62120(5) 0.0182(3) Uani 1 1 d . .
Cl1 Cl 0.68129(3) 0.24076(5) 0.55757(2) 0.02737(10) Uani 1 1 d . .
C10 C 0.66670(9) 0.34782(18) 0.65369(5) 0.0178(3) Uani 1 1 d . .
O1 O 0.63525(7) 0.48701(13) 0.64399(4) 0.0226(2) Uani 1 1 d . .
O2 O 0.67989(7) 0.29709(12) 0.70231(4) 0.0183(2) Uani 1 1 d . .
C11 C 0.71926(10) 0.13037(17) 0.70363(5) 0.0178(3) Uani 1 1 d . .
H11 H 0.6782 0.0503 0.7203 0.021 Uiso 1 1 calc R U
C12 C 0.81260(10) 0.13553(18) 0.73241(5) 0.0190(3) Uani 1 1 d . .
H12 H 0.8353 0.0169 0.7361 0.023 Uiso 1 1 calc R U
O3 O 0.79972(7) 0.20003(13) 0.78131(4) 0.0219(2) Uani 1 1 d . .
H3A H 0.8264 0.1371 0.8029 0.033 Uiso 1 1 calc R U
C13 C 0.88238(10) 0.23517(18) 0.70682(5) 0.0189(3) Uani 1 1 d . .
C14 C 0.95450(11) 0.1910(2) 0.68110(6) 0.0271(3) Uani 1 1 d . .
H14 H 0.9741 0.0792 0.6746 0.033 Uiso 1 1 calc R U
C15 C 0.99593(11) 0.3431(2) 0.66537(6) 0.0288(4) Uani 1 1 d . .
H15 H 1.0481 0.3533 0.6464 0.035 Uiso 1 1 calc R U
C16 C 0.94580(10) 0.4685(2) 0.68297(6) 0.0231(3) Uani 1 1 d . .
Cl2 Cl 0.95653(3) 0.68242(5) 0.68117(2) 0.03749(12) Uani 1 1 d . .
O4 O 0.87503(7) 0.40899(13) 0.70825(4) 0.0208(2) Uani 1 1 d . .

loop_
_atom_site_aniso_label
_atom_site_aniso_U_11
_atom_site_aniso_U_22
_atom_site_aniso_U_33
_atom_site_aniso_U_23
_atom_site_aniso_U_13
_atom_site_aniso_U_12
C1 0.0339(9) 0.0390(10) 0.0292(9) -0.0108(7) 0.0109(7) -0.0017(8)
C2 0.0218(7) 0.0301(8) 0.0206(7) -0.0050(6) 0.0021(6) 0.0010(6)
C3 0.0341(9) 0.0214(8) 0.0261(8) -0.0072(6) 0.0055(6) -0.0024(6)
C4 0.0309(8) 0.0194(7) 0.0213(7) -0.0021(6) 0.0061(6) -0.0042(6)
C5 0.0220(7) 0.0203(7) 0.0148(6) -0.0011(5) 0.0015(5) 0.0010(6)
C6 0.0233(7) 0.0188(7) 0.0227(7) -0.0013(6) 0.0021(6) -0.0015(6)
C7 0.0196(7) 0.0263(8) 0.0248(8) 0.0012(6) 0.0050(6) -0.0012(6)
N1 0.0303(7) 0.0159(6) 0.0146(6) 0.0008(5) 0.0059(5) -0.0004(5)
C8 0.0184(7) 0.0179(7) 0.0155(6) -0.0016(5) 0.0035(5) -0.0046(5)
C9 0.0210(7) 0.0199(7) 0.0138(6) -0.0011(5) 0.0025(5) -0.0019(5)
Cl1 0.0401(2) 0.0271(2) 0.01471(17) 0.00015(14) -0.00027(15) 0.00545(16)
C10 0.0158(6) 0.0202(7) 0.0177(7) -0.0009(5) 0.0022(5) -0.0034(5)
O1 0.0252(5) 0.0197(5) 0.0229(5) -0.0011(4) 0.0008(4) 0.0035(4)
O2 0.0208(5) 0.0185(5) 0.0161(5) -0.0013(4) 0.0044(4) 0.0010(4)
C11 0.0227(7) 0.0151(6) 0.0160(6) -0.0005(5) 0.0055(5) -0.0022(5)
C12 0.0260(7) 0.0177(7) 0.0135(6) -0.0009(5) 0.0025(5) 0.0025(6)
O3 0.0320(6) 0.0218(5) 0.0119(5) -0.0005(4) 0.0021(4) 0.0038(4)
C13 0.0205(7) 0.0199(7) 0.0161(6) -0.0017(5) -0.0009(5) 0.0032(6)
C14 0.0232(8) 0.0299(8) 0.0286(8) -0.0054(7) 0.0045(6) 0.0048(6)
C15 0.0209(8) 0.0405(10) 0.0256(8) -0.0027(7) 0.0073(6) -0.0026(7)
C16 0.0183(7) 0.0294(8) 0.0213(7) 0.0033(6) 0.0006(6) -0.0041(6)
Cl2 0.0306(2) 0.0292(2) 0.0528(3) 0.00734(19) 0.00374(19) -0.00863(17)
O4 0.0201(5) 0.0193(5) 0.0233(5) 0.0001(4) 0.0054(4) -0.0001(4)

loop_
_atom_type_symbol
_atom_type_description
_atom_type_scat_dispersion_real
_atom_type_scat_dispersion_imag
_atom_type_scat_source
C C 0.0033 0.0016 'International Tables Vol C Tables 4.2.6.8 and 6.1.1.4'
H H 0.0000 0.0000 'International Tables Vol C Tables 4.2.6.8 and 6.1.1.4'
N N 0.0061 0.0033 'International Tables Vol C Tables 4.2.6.8 and 6.1.1.4'
O O 0.0106 0.0060 'International Tables Vol C Tables 4.2.6.8 and 6.1.1.4'
Cl Cl 0.1484 0.1585 'International Tables Vol C Tables 4.2.6.8 and 6.1.1.4'

loop_
_geom_angle_atom_site_label_1
_geom_angle_atom_site_label_2
_geom_angle_atom_site_label_3
_geom_angle
C2 C1 H1A 109.5
C2 C1 H1B 109.5
H1A C1 H1B 109.5
C2 C1 H1C 109.5
H1A C1 H1C 109.5
H1B C1 H1C 109.5
C7 C2 C3 117.95(14)
C7 C2 C1 120.39(15)
C3 C2 C1 121.66(15)
C4 C3 C2 121.17(15)
C4 C3 H3 119.4
C2 C3 H3 119.4
C5 C4 C3 119.86(14)
C5 C4 H4 120.1
C3 C4 H4 120.1
C4 C5 C6 119.88(13)
C4 C5 N1 119.01(13)
C6 C5 N1 120.98(13)
C7 C6 C5 119.25(14)
C7 C6 H6 120.4
C5 C6 H6 120.4
C6 C7 C2 121.84(14)
C6 C7 H7 119.1
C2 C7 H7 119.1
C8 N1 C5 127.56(12)
C8 N1 H1N 115.5(12)
C5 N1 H1N 116.8(12)
N1 C8 C9 134.64(13)
N1 C8 C11 118.17(12)
C9 C8 C11 107.17(12)
C8 C9 C10 109.34(12)
C8 C9 Cl1 131.06(11)
C10 C9 Cl1 119.53(11)
O1 C10 O2 119.96(13)
O1 C10 C9 130.69(13)
O2 C10 C9 109.35(12)
C10 O2 C11 109.02(10)
O2 C11 C8 105.06(11)
O2 C11 C12 109.50(11)
C8 C11 C12 112.69(11)
O2 C11 H11 109.8
C8 C11 H11 109.8
C12 C11 H11 109.8
O3 C12 C13 111.45(12)
O3 C12 C11 107.63(11)
C13 C12 C11 113.81(11)
O3 C12 H12 107.9
C13 C12 H12 107.9
C11 C12 H12 107.9
C12 O3 H3A 109.5
C14 C13 O4 109.79(13)
C14 C13 C12 133.07(14)
O4 C13 C12 117.14(12)
C13 C14 C15 107.26(14)
C13 C14 H14 126.4
C15 C14 H14 126.4
C16 C15 C14 105.52(14)
C16 C15 H15 127.2
C14 C15 H15 127.2
C15 C16 O4 111.90(14)
C15 C16 Cl2 132.35(13)
O4 C16 Cl2 115.72(11)
C16 O4 C13 105.53(11)

loop_
_geom_bond_atom_site_label_1
_geom_bond_atom_site_label_2
_geom_bond_distance
C1 C2 1.512(2)
C1 H1A 0.9800
C1 H1B 0.9800
C1 H1C 0.9800
C2 C7 1.389(2)
C2 C3 1.390(2)
C3 C4 1.390(2)
C3 H3 0.9500
C4 C5 1.388(2)
C4 H4 0.9500
C5 C6 1.392(2)
C5 N1 1.4264(18)
C6 C7 1.387(2)
C6 H6 0.9500
C7 H7 0.9500
N1 C8 1.3468(18)
N1 H1N 0.835(19)
C8 C9 1.359(2)
C8 C11 1.5105(19)
C9 C10 1.441(2)
C9 Cl1 1.7128(14)
C10 O1 1.2168(17)
C10 O2 1.3631(16)
O2 C11 1.4411(17)
C11 C12 1.531(2)
C11 H11 1.0000
C12 O3 1.4280(16)
C12 C13 1.495(2)
C12 H12 1.0000
O3 H3A 0.8400
C13 C14 1.347(2)
C13 O4 1.3814(17)
C14 C15 1.425(2)
C14 H14 0.9500
C15 C16 1.340(2)
C15 H15 0.9500
C16 O4 1.3609(17)
C16 Cl2 1.7023(17)

loop_
_geom_torsion_atom_site_label_1
_geom_torsion_atom_site_label_2
_geom_torsion_atom_site_label_3
_geom_torsion_atom_site_label_4
_geom_torsion
C7 C2 C3 C4 0.8(2)
C1 C2 C3 C4 -179.08(16)
C2 C3 C4 C5 -1.6(2)
C3 C4 C5 C6 0.5(2)
C3 C4 C5 N1 -175.51(14)
C4 C5 C6 C7 1.3(2)
N1 C5 C6 C7 177.20(14)
C5 C6 C7 C2 -2.1(2)
C3 C2 C7 C6 1.0(2)
C1 C2 C7 C6 -179.09(15)
C4 C5 N1 C8 -150.92(15)
C6 C5 N1 C8 33.2(2)
C5 N1 C8 C9 22.5(3)
C5 N1 C8 C11 -156.15(14)
N1 C8 C9 C10 179.75(15)
C11 C8 C9 C10 -1.51(16)
N1 C8 C9 Cl1 2.8(3)
C11 C8 C9 Cl1 -178.43(11)
C8 C9 C10 O1 -179.59(15)
Cl1 C9 C10 O1 -2.3(2)
C8 C9 C10 O2 0.07(16)
Cl1 C9 C10 O2 177.40(9)
O1 C10 O2 C11 -178.81(13)
C9 C10 O2 C11 1.49(15)
C10 O2 C11 C8 -2.32(14)
C10 O2 C11 C12 118.96(12)
N1 C8 C11 O2 -178.68(12)
C9 C8 C11 O2 2.34(15)
N1 C8 C11 C12 62.17(16)
C9 C8 C11 C12 -116.82(13)
O2 C11 C12 O3 57.48(14)
C8 C11 C12 O3 174.02(11)
O2 C11 C12 C13 -66.55(14)
C8 C11 C12 C13 49.99(16)
O3 C12 C13 C14 133.26(17)
C11 C12 C13 C14 -104.79(19)
O3 C12 C13 O4 -47.11(16)
C11 C12 C13 O4 74.83(15)
O4 C13 C14 C15 0.28(17)
C12 C13 C14 C15 179.93(15)
C13 C14 C15 C16 0.22(18)
C14 C15 C16 O4 -0.65(18)
C14 C15 C16 Cl2 176.96(13)
C15 C16 O4 C13 0.82(16)
Cl2 C16 O4 C13 -177.23(10)
C14 C13 O4 C16 -0.66(16)
C12 C13 O4 C16 179.63(12)
